data_2225762
loop_
_publ_author_name
'Feng, Yonghua'
'Ying, Liu'
'Zhang, Chen'

_publ_section_title
;
 (<i>E</i>)-1,2-Diphenylethenyl methanesulfonate
;
_journal_coeditor_code BQ2190
_journal_issue 5
_journal_name_full 'Acta Crystallographica Section E'
_journal_page_first o1143
_journal_paper_doi 10.1107/S160053681001281X
_journal_volume 66
_journal_year 2010
_chemical_formula_iupac 'C15 H14 O3 S'
_chemical_formula_moiety 'C15 H14 O3 S'
_chemical_formula_sum 'C15 H14 O3 S'
_chemical_formula_weight 274.33
_chemical_name_systematic
;
(<i>E</i>)-1,2-Diphenylethenyl methanesulfonate
;
_space_group_IT_number 19
_symmetry_cell_setting orthorhombic
_symmetry_space_group_name_Hall 'P 2ac 2ab'
_symmetry_space_group_name_H-M 'P 21 21 21'
_cell_angle_alpha 90
_cell_angle_beta 90
_cell_angle_gamma 90
_cell_formula_units_Z 4
_cell_length_a 8.3789(3)
_cell_length_b 11.1397(4)
_cell_length_c 14.8365(5)
_cell_measurement_reflns_used 11138
_cell_measurement_temperature 296.0(10)
_cell_measurement_theta_max 27.4
_cell_measurement_theta_min 3.0
_cell_volume 1384.82(8)
_computing_cell_refinement 'PROCESS-AUTO (Rigaku, 2006)'
_computing_data_collection 'PROCESS-AUTO (Rigaku, 2006)'
_computing_data_reduction 'CrystalStructure (Rigaku, 2007)'
_computing_molecular_graphics 'ORTEP-3 for Windows (Farrugia, 1997)'
_computing_publication_material 'CrystalStructure (Rigaku, 2007)'
_computing_structure_refinement 'SHELXL97 (Sheldrick, 2008)'
_computing_structure_solution 'SIR97 (Altomare <i>et al.</i>,  1999)'
_diffrn_ambient_temperature 296.0(10)
_diffrn_detector_area_resol_mean 10.00
_diffrn_measured_fraction_theta_full 0.992
_diffrn_measured_fraction_theta_max 0.998
_diffrn_measurement_device_type 'Rigaku R-AXIS RAPID'
_diffrn_measurement_method \w
_diffrn_radiation_type 'Mo K\a'
_diffrn_radiation_wavelength 0.71075
_diffrn_reflns_av_R_equivalents 0.026
_diffrn_reflns_limit_h_max 10
_diffrn_reflns_limit_h_min -10
_diffrn_reflns_limit_k_max 14
_diffrn_reflns_limit_k_min -13
_diffrn_reflns_limit_l_max 18
_diffrn_reflns_limit_l_min -19
_diffrn_reflns_number 13673
_diffrn_reflns_theta_full 27.50
_diffrn_reflns_theta_max 27.43
_exptl_absorpt_coefficient_mu 0.234
_exptl_absorpt_correction_T_max 0.934
_exptl_absorpt_correction_T_min 0.887
_exptl_absorpt_correction_type multi-scan
_exptl_absorpt_process_details
;
(ABSCOR; Higashi, 1995)
;
_exptl_crystal_colour colorless
_exptl_crystal_density_diffrn 1.316
_exptl_crystal_density_method 'not measured'
_exptl_crystal_description chunk
_exptl_crystal_F_000 576.00
_exptl_crystal_size_max 0.41
_exptl_crystal_size_mid 0.39
_exptl_crystal_size_min 0.29
_refine_diff_density_max 0.15
_refine_diff_density_min -0.20
_refine_ls_abs_structure_details 'Flack (1983), 1341 Friedel Pairs'
_refine_ls_abs_structure_Flack -0.03(7)
_refine_ls_extinction_coef 0.0173(19)
_refine_ls_extinction_method 'SHELXL97 (Sheldrick, 2008)'
_refine_ls_goodness_of_fit_ref 1.003
_refine_ls_hydrogen_treatment constr
_refine_ls_number_parameters 174
_refine_ls_number_reflns 3163
_refine_ls_R_factor_gt 0.0323
_refine_ls_shift/su_max 0.0000
_refine_ls_structure_factor_coef Fsqd
_refine_ls_weighting_details 'w = 1/[\s^2^(Fo^2^)+(0.0507P)^2^+0.1656P] where P=(Fo^2^+2Fc^2^)/3'
_refine_ls_weighting_scheme calc
_refine_ls_wR_factor_ref 0.0918
_reflns_number_gt 2606
_reflns_number_total 3163
_reflns_threshold_expression F^2^>2.0\s(F^2^)
_cod_data_source_file bq2190.cif
_cod_data_source_block I
_cod_database_code 2225762
_cod_database_fobs_code 2225762

loop_
_symmetry_equiv_pos_site_id
_symmetry_equiv_pos_as_xyz
1 +X,+Y,+Z
2 1/2+X,1/2-Y,-Z
3 -X,1/2+Y,1/2-Z
4 1/2-X,-Y,1/2+Z

loop_
_atom_site_type_symbol
_atom_site_label
_atom_site_fract_x
_atom_site_fract_y
_atom_site_fract_z
_atom_site_U_iso_or_equiv
_atom_site_adp_type
_atom_site_calc_flag
_atom_site_refinement_flags
_atom_site_occupancy
_atom_site_disorder_assembly
_atom_site_disorder_group
S S1 0.61979(6) 0.70614(5) 0.09128(3) 0.05358(15) Uani d . 1.00 . .
O O1 0.47962(16) 0.75814(11) 0.15261(8) 0.0510(3) Uani d . 1.00 . .
O O2 0.6188(2) 0.78154(19) 0.01488(11) 0.1006(6) Uani d . 1.00 . .
O O3 0.6001(2) 0.58046(14) 0.08152(12) 0.0874(5) Uani d . 1.00 . .
C C1 0.3992(2) 0.68265(13) 0.21579(10) 0.0413(3) Uani d . 1.00 . .
C C2 0.4741(2) 0.68403(14) 0.30602(11) 0.0426(3) Uani d . 1.00 . .
C C3 0.4984(2) 0.57768(18) 0.35269(12) 0.0528(4) Uani d . 1.00 . .
C C4 0.5742(2) 0.5788(2) 0.43570(13) 0.0720(6) Uani d . 1.00 . .
C C5 0.6285(3) 0.6847(2) 0.47133(13) 0.0848(7) Uani d . 1.00 . .
C C6 0.6049(3) 0.7911(2) 0.42591(13) 0.0842(7) Uani d . 1.00 . .
C C7 0.5272(2) 0.7914(2) 0.34348(12) 0.0635(5) Uani d . 1.00 . .
C C8 0.2696(2) 0.62793(16) 0.18488(12) 0.0462(4) Uani d . 1.00 . .
C C9 0.1462(2) 0.56029(14) 0.23397(11) 0.0429(3) Uani d . 1.00 . .
C C10 0.0528(2) 0.47874(19) 0.18648(13) 0.0553(4) Uani d . 1.00 . .
C C11 -0.0714(2) 0.4185(2) 0.22810(16) 0.0649(5) Uani d . 1.00 . .
C C12 -0.1058(2) 0.43858(18) 0.31661(16) 0.0612(5) Uani d . 1.00 . .
C C13 -0.0169(2) 0.51958(19) 0.36462(14) 0.0608(5) Uani d . 1.00 . .
C C14 0.1080(2) 0.57984(17) 0.32428(12) 0.0522(4) Uani d . 1.00 . .
C C15 0.7899(2) 0.7341(2) 0.15510(18) 0.0714(6) Uani d . 1.00 . .
H H3 0.4637 0.5054 0.3282 0.063 Uiso c R 1.00 . .
H H4 0.5884 0.5075 0.4673 0.086 Uiso c R 1.00 . .
H H5 0.6815 0.6847 0.5264 0.102 Uiso c R 1.00 . .
H H6 0.6411 0.8628 0.4506 0.101 Uiso c R 1.00 . .
H H7 0.5106 0.8634 0.3132 0.076 Uiso c R 1.00 . .
H H8 0.2544 0.6331 0.1229 0.055 Uiso c R 1.00 . .
H H10 0.0741 0.4645 0.1259 0.066 Uiso c R 1.00 . .
H H11 -0.1320 0.3637 0.1954 0.078 Uiso c R 1.00 . .
H H12 -0.1891 0.3975 0.3443 0.073 Uiso c R 1.00 . .
H H13 -0.0409 0.5341 0.4248 0.073 Uiso c R 1.00 . .
H H14 0.1677 0.6343 0.3578 0.063 Uiso c R 1.00 . .
H H151 0.8829 0.7131 0.1208 0.086 Uiso c R 1.00 . .
H H152 0.7940 0.8178 0.1705 0.086 Uiso c R 1.00 . .
H H153 0.7865 0.6870 0.2092 0.086 Uiso c R 1.00 . .

loop_
_atom_site_aniso_label
_atom_site_aniso_U_11
_atom_site_aniso_U_22
_atom_site_aniso_U_33
_atom_site_aniso_U_12
_atom_site_aniso_U_13
_atom_site_aniso_U_23
S1 0.0561(2) 0.0659(2) 0.0387(2) -0.0098(2) 0.0083(2) -0.0016(2)
O1 0.0526(7) 0.0517(6) 0.0486(6) 0.0011(5) 0.0082(5) 0.0140(5)
O2 0.0944(13) 0.1520(18) 0.0553(8) 0.0003(14) 0.0209(9) 0.0421(10)
O3 0.0931(12) 0.0749(10) 0.0941(11) -0.0237(9) 0.0330(11) -0.0417(9)
C1 0.0450(9) 0.0403(8) 0.0387(7) 0.0011(7) 0.0059(7) 0.0078(6)
C2 0.0409(8) 0.0484(9) 0.0384(7) -0.0008(7) 0.0074(6) -0.0006(7)
C3 0.0595(11) 0.0550(10) 0.0437(9) 0.0102(9) -0.0020(8) 0.0018(8)
C4 0.0755(15) 0.0970(17) 0.0437(10) 0.0231(14) -0.0026(9) 0.0089(11)
C5 0.0799(16) 0.136(2) 0.0381(9) -0.0057(19) -0.0035(11) -0.0126(13)
C6 0.1004(19) 0.1041(18) 0.0483(11) -0.0390(17) 0.0141(12) -0.0247(12)
C7 0.0851(15) 0.0571(10) 0.0484(9) -0.0150(11) 0.0131(10) -0.0055(9)
C8 0.0468(9) 0.0533(10) 0.0384(8) 0.0025(8) -0.0015(7) 0.0060(7)
C9 0.0408(9) 0.0441(8) 0.0438(8) 0.0030(7) -0.0029(7) 0.0030(7)
C10 0.0524(10) 0.0632(11) 0.0504(9) -0.0025(9) -0.0063(9) -0.0050(9)
C11 0.0552(12) 0.0616(12) 0.0777(14) -0.0128(10) -0.0067(10) -0.0075(11)
C12 0.0477(10) 0.0565(10) 0.0795(13) -0.0095(9) 0.0092(10) 0.0034(10)
C13 0.0573(12) 0.0659(12) 0.0591(11) -0.0072(10) 0.0161(10) -0.0025(10)
C14 0.0493(9) 0.0560(10) 0.0511(9) -0.0091(9) 0.0067(9) -0.0061(8)
C15 0.0518(11) 0.0768(15) 0.0857(16) -0.0016(11) 0.0009(10) -0.0069(13)

loop_
_atom_type_symbol
_atom_type_description
_atom_type_scat_dispersion_real
_atom_type_scat_dispersion_imag
_atom_type_scat_source
C C 0.003 0.002
;
International Tables for Crystallography
(1992, Vol. C, Tables 4.2.6.8 and 6.1.1.4)
;
H H 0.000 0.000
;
International Tables for Crystallography
(1992, Vol. C, Table 6.1.1.4)
;
O O 0.011 0.006
;
International Tables for Crystallography
(1992, Vol. C, Tables 4.2.6.8 and 6.1.1.4)
;
S S 0.125 0.123
;
International Tables for Crystallography
(1992, Vol. C, Tables 4.2.6.8 and 6.1.1.4)
;

loop_
_geom_angle_atom_site_label_1
_geom_angle_atom_site_label_2
_geom_angle_atom_site_label_3
_geom_angle_site_symmetry_1
_geom_angle_site_symmetry_2
_geom_angle_site_symmetry_3
_geom_angle
_geom_angle_publ_flag
O1 S1 O2 . . . 103.76(10) ?
O1 S1 O3 . . . 109.35(9) ?
O1 S1 C15 . . . 103.16(9) ?
O2 S1 O3 . . . 120.36(11) ?
O2 S1 C15 . . . 109.61(12) ?
O3 S1 C15 . . . 109.16(11) ?
S1 O1 C1 . . . 120.53(10) ?
O1 C1 C2 . . . 112.84(13) ?
O1 C1 C8 . . . 115.45(14) ?
C2 C1 C8 . . . 131.66(15) ?
C1 C2 C3 . . . 120.36(15) ?
C1 C2 C7 . . . 120.41(15) ?
C3 C2 C7 . . . 119.18(16) ?
C2 C3 C4 . . . 120.20(19) ?
C3 C4 C5 . . . 120.2(2) ?
C4 C5 C6 . . . 120.3(2) ?
C5 C6 C7 . . . 120.1(2) ?
C2 C7 C6 . . . 120.0(2) ?
C1 C8 C9 . . . 129.70(16) ?
C8 C9 C10 . . . 118.61(15) ?
C8 C9 C14 . . . 123.81(15) ?
C10 C9 C14 . . . 117.37(16) ?
C9 C10 C11 . . . 120.93(19) ?
C10 C11 C12 . . . 120.6(2) ?
C11 C12 C13 . . . 119.6(2) ?
C12 C13 C14 . . . 120.5(2) ?
C9 C14 C13 . . . 120.97(18) ?
C2 C3 H3 . . . 119.9 ?
C4 C3 H3 . . . 119.9 ?
C3 C4 H4 . . . 119.9 ?
C5 C4 H4 . . . 119.9 ?
C4 C5 H5 . . . 119.9 ?
C6 C5 H5 . . . 119.9 ?
C5 C6 H6 . . . 119.9 ?
C7 C6 H6 . . . 119.9 ?
C2 C7 H7 . . . 120.0 ?
C6 C7 H7 . . . 120.0 ?
C1 C8 H8 . . . 115.1 ?
C9 C8 H8 . . . 115.1 ?
C9 C10 H10 . . . 119.5 ?
C11 C10 H10 . . . 119.5 ?
C10 C11 H11 . . . 119.7 ?
C12 C11 H11 . . . 119.7 ?
C11 C12 H12 . . . 120.2 ?
C13 C12 H12 . . . 120.2 ?
C12 C13 H13 . . . 119.8 ?
C14 C13 H13 . . . 119.8 ?
C9 C14 H14 . . . 119.5 ?
C13 C14 H14 . . . 119.5 ?
S1 C15 H151 . . . 109.5 ?
S1 C15 H152 . . . 109.5 ?
S1 C15 H153 . . . 109.5 ?
H151 C15 H152 . . . 109.5 ?
H151 C15 H153 . . . 109.5 ?
H152 C15 H153 . . . 109.5 ?

loop_
_geom_bond_atom_site_label_1
_geom_bond_atom_site_label_2
_geom_bond_site_symmetry_1
_geom_bond_site_symmetry_2
_geom_bond_distance
_geom_bond_publ_flag
S1 O1 . . 1.5946(13) ?
S1 O2 . . 1.4108(18) ?
S1 O3 . . 1.4172(17) ?
S1 C15 . . 1.739(2) ?
O1 C1 . . 1.428(2) ?
C1 C2 . . 1.478(2) ?
C1 C8 . . 1.328(2) ?
C2 C3 . . 1.387(2) ?
C2 C7 . . 1.392(2) ?
C3 C4 . . 1.386(2) ?
C4 C5 . . 1.370(4) ?
C5 C6 . . 1.378(4) ?
C6 C7 . . 1.385(3) ?
C8 C9 . . 1.472(2) ?
C9 C10 . . 1.391(2) ?
C9 C14 . . 1.395(2) ?
C10 C11 . . 1.384(3) ?
C11 C12 . . 1.363(3) ?
C12 C13 . . 1.370(3) ?
C13 C14 . . 1.380(2) ?
C3 H3 . . 0.930 ?
C4 H4 . . 0.930 ?
C5 H5 . . 0.930 ?
C6 H6 . . 0.930 ?
C7 H7 . . 0.930 ?
C8 H8 . . 0.930 ?
C10 H10 . . 0.930 ?
C11 H11 . . 0.930 ?
C12 H12 . . 0.930 ?
C13 H13 . . 0.930 ?
C14 H14 . . 0.930 ?
C15 H151 . . 0.960 ?
C15 H152 . . 0.960 ?
C15 H153 . . 0.960 ?

loop_
_geom_hbond_atom_site_label_D
_geom_hbond_atom_site_label_H
_geom_hbond_atom_site_label_A
_geom_hbond_site_symmetry_D
_geom_hbond_site_symmetry_H
_geom_hbond_site_symmetry_A
_geom_hbond_distance_DH
_geom_hbond_distance_HA
_geom_hbond_distance_DA
_geom_hbond_angle_DHA
_geom_hbond_publ_flag
C8 H8 O2 . . 2_465 0.930 2.525 3.376(2) 152 yes
C15 H152 Cg1 . . 3_655 0.960 2.680 3.5140(10) 145 yes

loop_
_geom_torsion_atom_site_label_1
_geom_torsion_atom_site_label_2
_geom_torsion_atom_site_label_3
_geom_torsion_atom_site_label_4
_geom_torsion_site_symmetry_1
_geom_torsion_site_symmetry_2
_geom_torsion_site_symmetry_3
_geom_torsion_site_symmetry_4
_geom_torsion
_geom_torsion_publ_flag
O2 S1 O1 C1 . . . . 154.37(13) ?
O3 S1 O1 C1 . . . . 24.77(15) ?
C15 S1 O1 C1 . . . . -91.29(14) ?
S1 O1 C1 C2 . . . . 90.79(14) ?
S1 O1 C1 C8 . . . . -91.52(17) ?
O1 C1 C2 C3 . . . . -135.28(16) ?
O1 C1 C2 C7 . . . . 41.9(2) ?
O1 C1 C8 C9 . . . . -169.44(16) ?
C2 C1 C8 C9 . . . . 7.7(3) ?
C8 C1 C2 C3 . . . . 47.5(2) ?
C8 C1 C2 C7 . . . . -135.3(2) ?
C1 C2 C3 C4 . . . . 177.46(18) ?
C1 C2 C7 C6 . . . . -176.5(2) ?
C3 C2 C7 C6 . . . . 0.7(3) ?
C7 C2 C3 C4 . . . . 0.2(2) ?
C2 C3 C4 C5 . . . . -1.3(3) ?
C3 C4 C5 C6 . . . . 1.5(3) ?
C4 C5 C6 C7 . . . . -0.6(4) ?
C5 C6 C7 C2 . . . . -0.5(3) ?
C1 C8 C9 C10 . . . . -158.77(19) ?
C1 C8 C9 C14 . . . . 26.6(2) ?
C8 C9 C10 C11 . . . . -175.86(18) ?
C8 C9 C14 C13 . . . . 175.14(18) ?
C10 C9 C14 C13 . . . . 0.5(2) ?
C14 C9 C10 C11 . . . . -0.9(2) ?
C9 C10 C11 C12 . . . . 0.6(3) ?
C10 C11 C12 C13 . . . . 0.3(3) ?
C11 C12 C13 C14 . . . . -0.7(3) ?
C12 C13 C14 C9 . . . . 0.3(3) ?

loop_
_cod_related_entry_id
_cod_related_entry_database
_cod_related_entry_code
1 ChemSpider 24744847
